data_7006663
loop_
_publ_author_name
'Sun, Yan-Qiong'
'Zhang, Jie'
'Yang, Guo-Yu'

_publ_section_title
;
 Molecular self-assemblies of a pi-conjugated redox-active bipyridinium
 cation with magnetic dimetallic oxalate-bridged trimeric clusters.
;
_journal_issue 13
_journal_name_full 'Dalton transactions (Cambridge, England : 2003)'
_journal_page_first 1685
_journal_page_last 1690
_journal_paper_doi 10.1039/b512695a
_journal_year 2006
_chemical_formula_sum 'C68 H69 Co Fe2 N12 O38.5'
_chemical_formula_weight 1840.98
_chemical_name_systematic
;
?
;
_space_group_IT_number 4
_symmetry_cell_setting monoclinic
_symmetry_space_group_name_Hall 'P 2yb'
_symmetry_space_group_name_H-M 'P 1 21 1'
_atom_sites_solution_hydrogens geom
_atom_sites_solution_primary direct
_atom_sites_solution_secondary difmap
_audit_creation_method SHELXL-97
_cell_angle_alpha 90.00
_cell_angle_beta 99.328(2)
_cell_angle_gamma 90.00
_cell_formula_units_Z 2
_cell_length_a 11.9844(5)
_cell_length_b 20.3785(7)
_cell_length_c 15.8706(6)
_cell_measurement_reflns_used 8260
_cell_measurement_temperature 293(2)
_cell_measurement_theta_max 27.48
_cell_measurement_theta_min 3.05
_cell_volume 3824.7(3)
_computing_cell_refinement 'CrystalClear (Rigaku Corp., 2000)'
_computing_data_collection 'CrystalClear (Rigaku Corp., 2000)'
_computing_data_reduction 'CrystalClear (Rigaku Corp., 2000)'
_computing_structure_refinement 'SHELXL-97 (Sheldrick, 1997)'
_computing_structure_solution 'SHELXS-97 (Sheldrick, 1990)'
_diffrn_ambient_temperature 293(2)
_diffrn_detector_area_resol_mean 14.6306
_diffrn_measured_fraction_theta_full 0.995
_diffrn_measured_fraction_theta_max 0.995
_diffrn_measurement_device_type 'Mercury70 (2x2 bin mode)'
_diffrn_measurement_method dtprofit.ref
_diffrn_radiation_monochromator 'Graphite Monochromator'
_diffrn_radiation_source 'Rotating Anode'
_diffrn_radiation_type MoK\a
_diffrn_radiation_wavelength 0.71073
_diffrn_reflns_av_R_equivalents 0.0251
_diffrn_reflns_av_sigmaI/netI 0.0490
_diffrn_reflns_limit_h_max 14
_diffrn_reflns_limit_h_min -15
_diffrn_reflns_limit_k_max 26
_diffrn_reflns_limit_k_min -26
_diffrn_reflns_limit_l_max 16
_diffrn_reflns_limit_l_min -20
_diffrn_reflns_number 29872
_diffrn_reflns_theta_full 27.48
_diffrn_reflns_theta_max 27.48
_diffrn_reflns_theta_min 3.05
_diffrn_standards_number 0
_exptl_absorpt_coefficient_mu 0.696
_exptl_absorpt_correction_T_max 0.812
_exptl_absorpt_correction_T_min 0.757
_exptl_absorpt_correction_type multi-scan
_exptl_crystal_colour Brown
_exptl_crystal_density_diffrn 1.599
_exptl_crystal_density_method 'not measured'
_exptl_crystal_description prism
_exptl_crystal_F_000 1896
_exptl_crystal_size_max 0.4000
_exptl_crystal_size_mid 0.3500
_exptl_crystal_size_min 0.3000
_refine_diff_density_max 1.674
_refine_diff_density_min -0.626
_refine_diff_density_rms 0.078
_refine_ls_abs_structure_details 'Flack H D (1983), Acta Cryst. A39, 876-881'
_refine_ls_abs_structure_Flack 0.033(11)
_refine_ls_extinction_method none
_refine_ls_goodness_of_fit_ref 1.048
_refine_ls_hydrogen_treatment constr
_refine_ls_matrix_type full
_refine_ls_number_parameters 1122
_refine_ls_number_reflns 17275
_refine_ls_number_restraints 1
_refine_ls_restrained_S_all 1.048
_refine_ls_R_factor_all 0.0559
_refine_ls_R_factor_gt 0.0478
_refine_ls_shift/su_max 0.002
_refine_ls_shift/su_mean 0.000
_refine_ls_structure_factor_coef Fsqd
_refine_ls_weighting_details 'calc w=1/[\s^2^(Fo^2^)+(0.0695P)^2^+1.4361P] where P=(Fo^2^+2Fc^2^)/3'
_refine_ls_weighting_scheme calc
_refine_ls_wR_factor_gt 0.1201
_refine_ls_wR_factor_ref 0.1263
_reflns_number_gt 15213
_reflns_number_total 17275
_reflns_threshold_expression >2sigma(I)
_cod_data_source_file b512695a.txt
_cod_data_source_block s_2
_cod_depositor_comments
;
The following automatic conversions were performed:
'_exptl_absorpt_correction_type' value 'Multi-scan' changed to
'multi-scan' according to
'/home/saulius/struct/CIF-dictionaries/cif_core.dic' dictionary named
'cif_core.dic' version 2.4.1 from 2010-06-29.

Automatic conversion script
Id: cif_fix_enum 1527 2010-12-29 10:47:43Z saulius 
;
_cod_original_sg_symbol_H-M P2(1)
_cod_original_formula_sum 'C68 H69 Co Fe2 N12 O38.50'
_cod_database_code 7006663

loop_
_symmetry_equiv_pos_as_xyz
'x, y, z'
'-x, y+1/2, -z'

loop_
_atom_site_label
_atom_site_type_symbol
_atom_site_fract_x
_atom_site_fract_y
_atom_site_fract_z
_atom_site_U_iso_or_equiv
_atom_site_adp_type
_atom_site_occupancy
_atom_site_symmetry_multiplicity
_atom_site_calc_flag
_atom_site_refinement_flags
_atom_site_disorder_assembly
_atom_site_disorder_group
Fe1 Fe 0.49123(4) 0.71976(2) 0.96447(3) 0.01941(11) Uani 1 1 d . . .
Fe2 Fe 0.92553(4) 1.03603(2) 0.57923(3) 0.02128(11) Uani 1 1 d . . .
Co1 Co 0.70537(4) 0.87960(3) 0.77187(3) 0.01780(9) Uani 1 1 d . . .
O1 O 0.5852(2) 0.80387(12) 0.75794(15) 0.0192(5) Uani 1 1 d . . .
O2 O 0.67857(19) 0.86983(12) 0.89973(14) 0.0200(5) Uani 1 1 d . . .
O3 O 0.4917(2) 0.74090(12) 0.83878(15) 0.0221(5) Uani 1 1 d . . .
O4 O 0.5812(2) 0.80598(12) 0.97702(15) 0.0222(5) Uani 1 1 d . . .
O5 O 0.6362(2) 0.66944(14) 0.96453(18) 0.0290(6) Uani 1 1 d . . .
O6 O 0.5335(2) 0.70342(13) 1.09051(17) 0.0287(6) Uani 1 1 d . . .
O7 O 0.7961(3) 0.64380(19) 1.0525(3) 0.0534(9) Uani 1 1 d . . .
O8 O 0.6816(4) 0.6751(2) 1.1871(2) 0.0679(12) Uani 1 1 d . . .
O9 O 0.3843(2) 0.64656(12) 0.92808(16) 0.0226(5) Uani 1 1 d . . .
O10 O 0.3478(2) 0.76420(13) 0.97863(18) 0.0274(6) Uani 1 1 d . . .
O11 O 0.2002(2) 0.62040(15) 0.9109(2) 0.0365(7) Uani 1 1 d . . .
O12 O 0.1613(3) 0.74860(16) 0.9632(2) 0.0403(7) Uani 1 1 d . . .
O13 O 0.7356(2) 0.88738(12) 0.64491(15) 0.0218(5) Uani 1 1 d . . .
O14 O 0.8236(2) 0.95661(12) 0.78575(15) 0.0202(5) Uani 1 1 d . . .
O15 O 0.8391(2) 0.94805(12) 0.56824(16) 0.0231(5) Uani 1 1 d . . .
O16 O 0.9182(2) 1.01824(13) 0.70462(16) 0.0240(5) Uani 1 1 d . . .
O17 O 1.0689(2) 0.99139(14) 0.56553(18) 0.0301(6) Uani 1 1 d . . .
O18 O 1.0283(2) 1.11090(14) 0.61277(18) 0.0320(6) Uani 1 1 d . . .
O19 O 1.2516(3) 1.01097(19) 0.5625(2) 0.0503(9) Uani 1 1 d . . .
O20 O 1.2111(3) 1.13877(18) 0.6248(2) 0.0457(8) Uani 1 1 d . . .
O21 O 0.8930(2) 1.05226(14) 0.45371(16) 0.0303(6) Uani 1 1 d . . .
O22 O 0.7744(2) 1.08224(14) 0.57123(19) 0.0305(6) Uani 1 1 d . . .
O23 O 0.7684(3) 1.1007(2) 0.3530(2) 0.0497(9) Uani 1 1 d . . .
O24 O 0.6216(3) 1.10307(18) 0.4745(2) 0.0502(9) Uani 1 1 d . . .
N1 N -0.3646(3) 0.45304(17) 1.2098(2) 0.0235(7) Uani 1 1 d . . .
N2 N 0.1135(2) 0.45577(15) 1.00350(18) 0.0195(6) Uani 1 1 d . . .
N3 N 0.1812(3) 0.41290(17) 0.88924(19) 0.0262(7) Uani 1 1 d . . .
N4 N 0.2618(3) 0.39888(17) 0.8407(2) 0.0276(7) Uani 1 1 d . . .
N5 N 0.4421(3) 0.40224(16) 0.8096(2) 0.0226(6) Uani 1 1 d . . .
N6 N 0.8451(3) 0.2936(2) 0.5627(2) 0.0437(10) Uani 1 1 d . . .
N7 N 0.7481(3) 0.4309(2) 0.9032(2) 0.0421(10) Uani 1 1 d . . .
N8 N 1.1412(3) 0.33608(18) 0.6418(2) 0.0311(8) Uani 1 1 d . . .
N9 N 1.3173(3) 0.3512(2) 0.6075(2) 0.0380(9) Uani 1 1 d . . .
N10 N 1.3988(3) 0.3421(2) 0.5570(2) 0.0337(8) Uani 1 1 d . . .
N11 N 1.4717(3) 0.29924(16) 0.44561(19) 0.0208(6) Uani 1 1 d . . .
N12 N 1.9606(3) 0.30729(16) 0.2544(2) 0.0244(7) Uani 1 1 d . . .
C1 C -0.3408(3) 0.40487(18) 1.1574(2) 0.0218(7) Uani 1 1 d . . .
H27A H -0.3901 0.3694 1.1485 0.026 Uiso 1 1 calc R . .
C2 C -0.2914(3) 0.50293(18) 1.2221(2) 0.0233(7) Uani 1 1 d . . .
H28A H -0.3055 0.5369 1.2580 0.028 Uiso 1 1 calc R . .
C3 C -0.2483(3) 0.40463(18) 1.1160(2) 0.0210(7) Uani 1 1 d . . .
H25A H -0.2367 0.3703 1.0797 0.025 Uiso 1 1 calc R . .
C4 C -0.1946(3) 0.50649(18) 1.1836(2) 0.0203(7) Uani 1 1 d . . .
H26A H -0.1454 0.5419 1.1943 0.024 Uiso 1 1 calc R . .
C5 C -0.1727(3) 0.45661(17) 1.1295(2) 0.0175(6) Uani 1 1 d . . .
C6 C -0.0718(3) 0.45708(19) 1.0863(2) 0.0182(7) Uani 1 1 d . . .
C7 C -0.0234(3) 0.39820(17) 1.0662(2) 0.0192(7) Uani 1 1 d . . .
H21A H -0.0539 0.3586 1.0807 0.023 Uiso 1 1 calc R . .
C8 C -0.0224(3) 0.51630(17) 1.0635(2) 0.0205(7) Uani 1 1 d . . .
H22A H -0.0527 0.5565 1.0761 0.025 Uiso 1 1 calc R . .
C9 C 0.0687(3) 0.39798(17) 1.0251(2) 0.0198(7) Uani 1 1 d . . .
H19A H 0.1006 0.3584 1.0120 0.024 Uiso 1 1 calc R . .
C10 C 0.0697(3) 0.51429(18) 1.0229(2) 0.0227(7) Uani 1 1 d . . .
H20A H 0.1026 0.5532 1.0084 0.027 Uiso 1 1 calc R . .
C11 C 0.2070(3) 0.4513(2) 0.9553(2) 0.0217(7) Uani 1 1 d . . .
C12 C 0.3619(3) 0.42448(18) 0.8634(2) 0.0226(7) Uani 1 1 d . . .
C13 C 0.3121(3) 0.48221(17) 0.9836(2) 0.0197(7) Uani 1 1 d . . .
C14 C 0.3968(3) 0.46627(17) 0.9340(2) 0.0207(7) Uani 1 1 d . . .
C15 C 0.3394(3) 0.52031(18) 1.0571(2) 0.0220(7) Uani 1 1 d . . .
H16A H 0.2844 0.5309 1.0899 0.026 Uiso 1 1 calc R . .
C16 C 0.5084(3) 0.48804(18) 0.9597(2) 0.0246(7) Uani 1 1 d . . .
H15A H 0.5648 0.4766 0.9285 0.030 Uiso 1 1 calc R . .
C17 C 0.4479(3) 0.54181(18) 1.0802(2) 0.0237(7) Uani 1 1 d . . .
H18A H 0.4661 0.5672 1.1292 0.028 Uiso 1 1 calc R . .
C18 C 0.5334(3) 0.52645(18) 1.0316(2) 0.0239(7) Uani 1 1 d . . .
H17A H 0.6065 0.5423 1.0482 0.029 Uiso 1 1 calc R . .
C19 C 0.4632(4) 0.3380(2) 0.8066(3) 0.0365(10) Uani 1 1 d . . .
H9A H 0.4286 0.3088 0.8392 0.044 Uiso 1 1 calc R . .
C20 C 0.4913(3) 0.44549(19) 0.7636(2) 0.0270(8) Uani 1 1 d . . .
H10A H 0.4748 0.4900 0.7664 0.032 Uiso 1 1 calc R . .
C21 C 0.5370(4) 0.3151(2) 0.7543(3) 0.0386(10) Uani 1 1 d . . .
H7A H 0.5505 0.2703 0.7514 0.046 Uiso 1 1 calc R . .
C22 C 0.5664(4) 0.4241(2) 0.7119(3) 0.0294(9) Uani 1 1 d . . .
H8A H 0.6008 0.4545 0.6806 0.035 Uiso 1 1 calc R . .
C23 C 0.5910(3) 0.35812(19) 0.7064(2) 0.0265(8) Uani 1 1 d . . .
C24 C 0.6754(3) 0.3347(2) 0.6541(2) 0.0293(9) Uani 1 1 d . . .
C25 C 0.7094(4) 0.2702(2) 0.6552(3) 0.0446(12) Uani 1 1 d . . .
H3A H 0.6762 0.2391 0.6861 0.054 Uiso 1 1 calc R . .
C26 C 0.7259(3) 0.3782(3) 0.6041(2) 0.0364(9) Uani 1 1 d . . .
H4A H 0.7042 0.4221 0.6002 0.044 Uiso 1 1 calc R . .
C27 C 0.7952(4) 0.2520(3) 0.6088(4) 0.0506(13) Uani 1 1 d . . .
H1A H 0.8180 0.2084 0.6106 0.061 Uiso 1 1 calc R . .
C28 C 0.8096(4) 0.3551(3) 0.5600(3) 0.0455(13) Uani 1 1 d . . .
H2A H 0.8423 0.3847 0.5267 0.055 Uiso 1 1 calc R . .
C29 C 0.7707(3) 0.3685(3) 0.8914(3) 0.0422(12) Uani 1 1 d . . .
H29A H 0.7299 0.3372 0.9165 0.051 Uiso 1 1 calc R . .
C30 C 0.8082(4) 0.4740(3) 0.8678(3) 0.0433(11) Uani 1 1 d . . .
H30A H 0.7947 0.5183 0.8756 0.052 Uiso 1 1 calc R . .
C31 C 0.8506(3) 0.3463(3) 0.8444(2) 0.0356(10) Uani 1 1 d . . .
H31A H 0.8636 0.3016 0.8390 0.043 Uiso 1 1 calc R . .
C32 C 0.8910(4) 0.4568(3) 0.8193(3) 0.0407(11) Uani 1 1 d . . .
H32A H 0.9322 0.4891 0.7967 0.049 Uiso 1 1 calc R . .
C33 C 0.9109(3) 0.3920(2) 0.8054(2) 0.0329(10) Uani 1 1 d . . .
C34 C 0.9943(3) 0.3715(2) 0.7495(2) 0.0310(9) Uani 1 1 d . . .
C35 C 1.0408(4) 0.3109(2) 0.7529(3) 0.0377(10) Uani 1 1 d . . .
H35A H 1.0227 0.2810 0.7928 0.045 Uiso 1 1 calc R . .
C36 C 1.0244(3) 0.4158(2) 0.6902(3) 0.0371(10) Uani 1 1 d . . .
H36A H 0.9939 0.4579 0.6862 0.045 Uiso 1 1 calc R . .
C37 C 1.1141(3) 0.2923(2) 0.6989(3) 0.0350(9) Uani 1 1 d . . .
H37A H 1.1444 0.2502 0.7017 0.042 Uiso 1 1 calc R . .
C38 C 1.1001(4) 0.3969(2) 0.6370(3) 0.0377(10) Uani 1 1 d . . .
H38A H 1.1220 0.4266 0.5982 0.045 Uiso 1 1 calc R . .
C39 C 1.2224(3) 0.3192(2) 0.5864(3) 0.0290(9) Uani 1 1 d . . .
C40 C 1.3783(3) 0.3017(2) 0.4937(2) 0.0231(7) Uani 1 1 d . . .
C41 C 1.1906(3) 0.27608(19) 0.5174(2) 0.0239(7) Uani 1 1 d . . .
C42 C 1.2769(3) 0.26621(19) 0.4660(2) 0.0241(8) Uani 1 1 d . . .
C43 C 1.0850(3) 0.2465(2) 0.4948(2) 0.0265(8) Uani 1 1 d . . .
H44A H 1.0284 0.2531 0.5277 0.032 Uiso 1 1 calc R . .
C44 C 1.2541(3) 0.2273(2) 0.3922(2) 0.0270(8) Uani 1 1 d . . .
H43A H 1.3081 0.2218 0.3568 0.032 Uiso 1 1 calc R . .
C45 C 1.0662(3) 0.2078(2) 0.4243(2) 0.0304(9) Uani 1 1 d . . .
H45A H 0.9961 0.1877 0.4092 0.037 Uiso 1 1 calc R . .
C46 C 1.1505(3) 0.1977(2) 0.3736(3) 0.0321(9) Uani 1 1 d . . .
H46A H 1.1355 0.1702 0.3264 0.039 Uiso 1 1 calc R . .
C47 C 1.5192(3) 0.24158(18) 0.4286(2) 0.0224(7) Uani 1 1 d . . .
H47A H 1.4892 0.2022 0.4444 0.027 Uiso 1 1 calc R . .
C48 C 1.5137(3) 0.35739(18) 0.4245(2) 0.0226(7) Uani 1 1 d . . .
H48A H 1.4789 0.3963 0.4364 0.027 Uiso 1 1 calc R . .
C49 C 1.6126(3) 0.24131(18) 0.3877(2) 0.0210(7) Uani 1 1 d . . .
H49A H 1.6441 0.2017 0.3743 0.025 Uiso 1 1 calc R . .
C50 C 1.6089(3) 0.35907(18) 0.3851(2) 0.0219(7) Uani 1 1 d . . .
H50A H 1.6386 0.3991 0.3712 0.026 Uiso 1 1 calc R . .
C51 C 1.6595(3) 0.30050(19) 0.3664(2) 0.0198(7) Uani 1 1 d . . .
C52 C 1.7626(3) 0.30208(18) 0.3266(2) 0.0188(7) Uani 1 1 d . . .
C53 C 1.7921(3) 0.25089(19) 0.2758(2) 0.0249(7) Uani 1 1 d . . .
H53A H 1.7459 0.2142 0.2651 0.030 Uiso 1 1 calc R . .
C54 C 1.8354(3) 0.35592(18) 0.3396(2) 0.0209(7) Uani 1 1 d . . .
H54A H 1.8189 0.3913 0.3724 0.025 Uiso 1 1 calc R . .
C55 C 1.8911(3) 0.25559(19) 0.2416(2) 0.0257(8) Uani 1 1 d . . .
H55A H 1.9101 0.2212 0.2081 0.031 Uiso 1 1 calc R . .
C56 C 1.9330(3) 0.35588(19) 0.3027(2) 0.0266(8) Uani 1 1 d . . .
H56A H 1.9813 0.3918 0.3123 0.032 Uiso 1 1 calc R . .
C57 C 0.5595(3) 0.78599(16) 0.8275(2) 0.0165(6) Uani 1 1 d . . .
C58 C 0.6119(3) 0.82449(16) 0.9079(2) 0.0189(7) Uani 1 1 d . . .
C59 C 0.6974(4) 0.6628(2) 1.0381(3) 0.0343(9) Uani 1 1 d . . .
C60 C 0.6370(4) 0.6815(2) 1.1139(3) 0.0363(9) Uani 1 1 d . . .
C61 C 0.2790(3) 0.65897(19) 0.9308(2) 0.0256(8) Uani 1 1 d . . .
C62 C 0.2574(3) 0.72982(19) 0.9602(2) 0.0267(8) Uani 1 1 d . . .
C63 C 0.8025(3) 0.93184(17) 0.6357(2) 0.0186(7) Uani 1 1 d . . .
C64 C 0.8518(3) 0.97269(17) 0.7170(2) 0.0189(7) Uani 1 1 d . . .
C65 C 1.1564(3) 1.0283(2) 0.5736(3) 0.0339(9) Uani 1 1 d . . .
C66 C 1.1341(3) 1.0992(2) 0.6058(3) 0.0329(9) Uani 1 1 d . . .
C67 C 0.7977(3) 1.0809(2) 0.4266(3) 0.0313(9) Uani 1 1 d . . .
C68 C 0.7215(3) 1.0902(2) 0.4946(3) 0.0312(9) Uani 1 1 d . . .
O1W O 0.8305(2) 0.81055(13) 0.80031(18) 0.0258(6) Uani 1 1 d . . .
H2 H 0.9024 0.8044 0.7816 0.080 Uiso 1 1 d R . .
H1 H 0.8103 0.7801 0.8138 0.080 Uiso 1 1 d R . .
O2W O 0.5797(2) 0.94948(13) 0.74179(17) 0.0235(5) Uani 1 1 d . . .
H4 H 0.5094 0.9522 0.7574 0.080 Uiso 1 1 d R . .
H3 H 0.5892 0.9883 0.7201 0.080 Uiso 1 1 d R . .
O3W O -0.0453(5) 0.7488(3) 1.0262(4) 0.110(2) Uani 1 1 d . . .
O4W O 1.0443(3) 1.15743(19) 0.7902(3) 0.0595(10) Uani 1 1 d . . .
H8 H 1.0473 1.1465 0.7340 0.080 Uiso 1 1 d R . .
H7 H 1.1094 1.1543 0.8255 0.080 Uiso 1 1 d R . .
O5W O 0.6256(4) 1.07579(17) 0.6954(3) 0.0711(14) Uani 1 1 d . . .
O6W O 0.5760(3) 1.08957(15) 0.2304(2) 0.0406(7) Uani 1 1 d . . .
H12 H 0.5952 1.1021 0.1838 0.080 Uiso 1 1 d R . .
H11 H 0.6423 1.0945 0.2633 0.080 Uiso 1 1 d R . .
O7W O 0.7174(7) 0.5441(3) 0.6311(4) 0.0353(16) Uani 0.40 1 d P . .
O71W O 0.5477(18) 0.5146(11) 0.4918(14) 0.063(5) Uani 0.20 1 d P . .
O72W O 0.6007(8) 0.5426(5) 0.5597(6) 0.056(2) Uani 0.40 1 d P . .
O8W O 1.4077(7) 1.1098(6) 0.5306(6) 0.082(3) Uani 0.50 1 d P . .
O8W' O 1.4385(7) 1.1697(5) 0.5975(7) 0.079(3) Uani 0.50 1 d P . .
O9W O 0.8519(8) 1.1494(4) 0.8689(7) 0.219(6) Uani 1 1 d . . .
O11W O 0.6510(7) 1.1677(3) 0.8113(5) 0.129(3) Uani 1 1 d . . .
O10W O 0.4652(8) 1.1643(4) 0.6968(6) 0.077(3) Uani 0.50 1 d P . .
O12W O 0.7774(3) 0.68441(16) 0.8388(2) 0.0485(9) Uani 1 1 d . . .
H23 H 0.8361 0.6790 0.8601 0.080 Uiso 1 1 d R . .
H24 H 0.7490 0.6804 0.8855 0.080 Uiso 1 1 d R . .
O13W O -0.0235(5) 0.6138(3) 0.8373(7) 0.178(5) Uani 1 1 d . . .
O14W O 0.9502(6) 0.5595(4) 0.6652(5) 0.126(2) Uiso 1 1 d . . .
O15W O 0.6275(4) 0.6224(4) 0.7198(3) 0.101(2) Uani 1 1 d . . .

loop_
_atom_site_aniso_label
_atom_site_aniso_U_11
_atom_site_aniso_U_22
_atom_site_aniso_U_33
_atom_site_aniso_U_23
_atom_site_aniso_U_13
_atom_site_aniso_U_12
Fe1 0.0186(2) 0.0212(2) 0.0199(2) 0.00277(19) 0.00759(19) 0.00006(19)
Fe2 0.0186(2) 0.0247(2) 0.0219(2) 0.00511(19) 0.0074(2) 0.0002(2)
Co1 0.01371(19) 0.02183(19) 0.01899(19) 0.00048(15) 0.00608(15) -0.00176(15)
O1 0.0156(12) 0.0231(12) 0.0192(12) 0.0029(9) 0.0038(9) -0.0017(10)
O2 0.0176(12) 0.0239(12) 0.0196(11) -0.0018(10) 0.0060(9) -0.0047(10)
O3 0.0230(13) 0.0255(13) 0.0186(12) 0.0015(9) 0.0056(10) -0.0039(10)
O4 0.0269(13) 0.0239(12) 0.0184(12) -0.0005(10) 0.0114(10) -0.0033(10)
O5 0.0254(14) 0.0314(14) 0.0317(14) 0.0075(11) 0.0093(12) 0.0059(11)
O6 0.0334(15) 0.0283(14) 0.0245(13) 0.0032(10) 0.0052(11) 0.0005(11)
O7 0.0317(18) 0.054(2) 0.071(2) 0.0143(19) -0.0011(17) 0.0139(16)
O8 0.084(3) 0.072(3) 0.0377(19) 0.0101(18) -0.0194(19) 0.017(2)
O9 0.0219(13) 0.0202(12) 0.0266(13) 0.0016(10) 0.0066(11) -0.0009(10)
O10 0.0253(14) 0.0230(13) 0.0367(15) 0.0036(11) 0.0133(12) 0.0025(11)
O11 0.0248(15) 0.0331(15) 0.0491(18) 0.0073(13) -0.0015(13) -0.0048(12)
O12 0.0261(15) 0.0429(17) 0.0537(19) 0.0074(15) 0.0124(14) 0.0067(13)
O13 0.0180(12) 0.0263(13) 0.0225(12) -0.0016(10) 0.0077(10) -0.0018(10)
O14 0.0178(12) 0.0273(13) 0.0167(11) 0.0001(10) 0.0059(9) -0.0038(10)
O15 0.0242(13) 0.0250(12) 0.0206(12) 0.0032(10) 0.0057(10) -0.0026(10)
O16 0.0222(13) 0.0272(13) 0.0236(12) 0.0015(10) 0.0066(10) -0.0086(10)
O17 0.0249(14) 0.0326(14) 0.0341(15) 0.0095(12) 0.0087(12) 0.0057(12)
O18 0.0258(14) 0.0372(16) 0.0338(15) 0.0062(12) 0.0068(12) -0.0059(12)
O19 0.0249(16) 0.066(2) 0.063(2) 0.0038(18) 0.0164(15) 0.0053(15)
O20 0.0340(17) 0.053(2) 0.049(2) 0.0093(16) 0.0010(15) -0.0066(15)
O21 0.0314(15) 0.0369(16) 0.0234(13) 0.0063(11) 0.0069(11) 0.0025(12)
O22 0.0268(14) 0.0301(14) 0.0365(16) 0.0050(11) 0.0109(12) 0.0078(12)
O23 0.0475(19) 0.069(2) 0.0298(16) 0.0166(16) -0.0016(14) 0.0060(17)
O24 0.0250(16) 0.057(2) 0.068(2) 0.0257(18) 0.0058(15) 0.0106(15)
N1 0.0171(15) 0.0297(16) 0.0252(15) 0.0023(13) 0.0085(12) -0.0021(13)
N2 0.0112(13) 0.0267(15) 0.0212(14) -0.0002(12) 0.0045(11) 0.0007(12)
N3 0.0169(15) 0.0434(19) 0.0199(15) -0.0046(13) 0.0083(12) 0.0005(13)
N4 0.0217(16) 0.0397(18) 0.0242(16) -0.0027(13) 0.0120(13) 0.0025(13)
N5 0.0162(14) 0.0308(16) 0.0226(15) 0.0022(12) 0.0086(12) 0.0029(12)
N6 0.0234(18) 0.080(3) 0.0287(18) -0.0169(19) 0.0065(15) 0.0021(19)
N7 0.0182(17) 0.083(3) 0.0266(18) 0.0001(19) 0.0091(14) 0.0064(19)
N8 0.0185(16) 0.050(2) 0.0283(17) -0.0068(15) 0.0133(13) -0.0011(14)
N9 0.0256(18) 0.064(2) 0.0277(17) -0.0135(16) 0.0147(15) -0.0074(17)
N10 0.0187(16) 0.057(2) 0.0275(17) -0.0091(16) 0.0112(13) -0.0061(15)
N11 0.0155(14) 0.0304(16) 0.0178(14) 0.0007(12) 0.0067(12) -0.0012(12)
N12 0.0142(14) 0.0322(16) 0.0286(16) 0.0021(13) 0.0084(12) 0.0013(13)
C1 0.0128(16) 0.0283(17) 0.0245(17) 0.0022(14) 0.0040(13) -0.0050(14)
C2 0.0194(17) 0.0280(18) 0.0234(17) -0.0002(14) 0.0060(14) 0.0004(14)
C3 0.0161(16) 0.0254(17) 0.0218(17) -0.0014(13) 0.0045(14) 0.0003(13)
C4 0.0137(16) 0.0241(17) 0.0234(17) -0.0022(14) 0.0036(14) -0.0002(13)
C5 0.0091(14) 0.0222(16) 0.0219(16) 0.0010(13) 0.0043(12) 0.0016(13)
C6 0.0112(16) 0.0274(18) 0.0172(15) -0.0019(13) 0.0059(13) -0.0025(13)
C7 0.0158(16) 0.0233(16) 0.0185(16) -0.0021(12) 0.0029(13) -0.0004(13)
C8 0.0163(16) 0.0215(16) 0.0252(17) 0.0003(13) 0.0082(14) -0.0014(13)
C9 0.0178(17) 0.0219(16) 0.0204(16) -0.0016(13) 0.0050(13) 0.0015(13)
C10 0.0203(18) 0.0240(17) 0.0249(18) 0.0021(14) 0.0066(14) 0.0011(14)
C11 0.0138(16) 0.0337(19) 0.0187(16) 0.0016(14) 0.0054(13) 0.0011(15)
C12 0.0180(17) 0.0292(18) 0.0219(17) 0.0031(14) 0.0074(14) 0.0019(14)
C13 0.0153(16) 0.0239(16) 0.0202(16) 0.0055(13) 0.0042(13) 0.0028(13)
C14 0.0175(16) 0.0243(17) 0.0219(16) 0.0067(13) 0.0080(13) 0.0021(13)
C15 0.0187(17) 0.0269(18) 0.0226(17) 0.0045(14) 0.0097(14) 0.0005(14)
C16 0.0174(17) 0.0329(19) 0.0256(18) 0.0069(15) 0.0096(14) 0.0048(14)
C17 0.0265(18) 0.0209(16) 0.0247(17) 0.0015(13) 0.0065(14) -0.0033(14)
C18 0.0172(16) 0.0280(18) 0.0268(18) 0.0090(14) 0.0046(14) -0.0059(14)
C19 0.035(2) 0.028(2) 0.052(3) 0.0125(18) 0.025(2) 0.0076(17)
C20 0.032(2) 0.0248(18) 0.0278(19) -0.0022(14) 0.0164(16) -0.0032(15)
C21 0.035(2) 0.034(2) 0.052(3) 0.0041(19) 0.023(2) 0.0097(18)
C22 0.030(2) 0.032(2) 0.030(2) -0.0037(16) 0.0160(17) -0.0075(16)
C23 0.0154(17) 0.036(2) 0.0296(18) -0.0055(15) 0.0075(14) 0.0013(14)
C24 0.0167(18) 0.049(2) 0.0232(18) -0.0140(17) 0.0058(14) 0.0003(17)
C25 0.030(2) 0.050(3) 0.059(3) -0.023(2) 0.024(2) -0.008(2)
C26 0.0220(18) 0.064(3) 0.0250(18) -0.0002(19) 0.0092(15) 0.006(2)
C27 0.037(3) 0.054(3) 0.064(3) -0.027(3) 0.015(2) 0.003(2)
C28 0.021(2) 0.091(4) 0.024(2) -0.007(2) 0.0042(16) 0.003(2)
C29 0.0179(18) 0.086(4) 0.0247(19) 0.008(2) 0.0083(15) 0.003(2)
C30 0.035(2) 0.066(3) 0.032(2) -0.014(2) 0.0142(19) 0.003(2)
C31 0.0184(19) 0.068(3) 0.0214(18) -0.0037(18) 0.0047(15) -0.0012(19)
C32 0.028(2) 0.062(3) 0.035(2) -0.014(2) 0.0167(18) -0.012(2)
C33 0.0129(16) 0.064(3) 0.0225(18) -0.0102(17) 0.0056(14) -0.0004(17)
C34 0.0169(17) 0.057(3) 0.0210(17) -0.0114(18) 0.0096(14) -0.0068(18)
C35 0.029(2) 0.061(3) 0.028(2) -0.0099(19) 0.0181(17) -0.009(2)
C36 0.025(2) 0.058(3) 0.032(2) -0.0055(19) 0.0147(17) 0.0044(19)
C37 0.026(2) 0.045(2) 0.038(2) -0.0063(18) 0.0168(17) -0.0047(18)
C38 0.029(2) 0.055(3) 0.032(2) 0.0030(19) 0.0148(17) 0.002(2)
C39 0.0186(18) 0.046(2) 0.0263(19) 0.0006(17) 0.0150(16) 0.0018(16)
C40 0.0164(17) 0.036(2) 0.0187(16) 0.0040(14) 0.0083(13) 0.0016(15)
C41 0.0158(17) 0.036(2) 0.0220(17) 0.0038(14) 0.0097(14) 0.0053(15)
C42 0.0185(17) 0.0335(19) 0.0226(17) 0.0088(14) 0.0098(14) 0.0065(14)
C43 0.0163(17) 0.038(2) 0.0280(19) 0.0070(16) 0.0108(14) 0.0023(15)
C44 0.0204(18) 0.042(2) 0.0197(17) -0.0009(15) 0.0078(14) 0.0007(16)
C45 0.0162(17) 0.048(2) 0.0276(19) 0.0011(17) 0.0039(15) -0.0033(16)
C46 0.0221(19) 0.051(2) 0.0243(18) -0.0060(16) 0.0075(15) -0.0094(17)
C47 0.0160(17) 0.0275(18) 0.0252(18) 0.0039(14) 0.0082(14) -0.0002(14)
C48 0.0159(17) 0.0292(18) 0.0231(17) -0.0042(14) 0.0044(14) 0.0023(14)
C49 0.0162(16) 0.0265(17) 0.0217(17) 0.0019(14) 0.0070(14) 0.0031(14)
C50 0.0159(16) 0.0254(18) 0.0256(17) -0.0025(14) 0.0073(14) -0.0033(13)
C51 0.0111(15) 0.0302(18) 0.0179(15) 0.0018(13) 0.0019(13) 0.0012(14)
C52 0.0148(16) 0.0238(17) 0.0187(16) 0.0017(13) 0.0052(13) 0.0015(14)
C53 0.0202(18) 0.0284(18) 0.0276(18) 0.0001(15) 0.0084(15) -0.0015(15)
C54 0.0175(17) 0.0252(17) 0.0220(17) -0.0028(13) 0.0094(14) -0.0027(13)
C55 0.0216(18) 0.0311(19) 0.0273(18) -0.0034(15) 0.0126(15) 0.0023(15)
C56 0.0167(17) 0.0307(19) 0.033(2) -0.0022(15) 0.0067(15) -0.0055(14)
C57 0.0095(15) 0.0190(15) 0.0212(16) 0.0004(12) 0.0029(12) 0.0036(12)
C58 0.0153(16) 0.0203(16) 0.0208(16) 0.0011(13) 0.0018(13) 0.0036(13)
C59 0.030(2) 0.0244(19) 0.047(2) 0.0049(17) 0.0046(19) 0.0019(16)
C60 0.037(2) 0.033(2) 0.036(2) 0.0067(17) -0.0028(19) -0.0016(18)
C61 0.0222(19) 0.0285(19) 0.0264(18) 0.0094(15) 0.0050(15) -0.0006(15)
C62 0.0269(19) 0.0285(19) 0.0268(18) 0.0058(14) 0.0103(15) 0.0040(15)
C63 0.0169(17) 0.0200(16) 0.0196(16) 0.0025(13) 0.0051(13) 0.0035(13)
C64 0.0133(16) 0.0240(17) 0.0201(16) 0.0020(13) 0.0045(13) -0.0023(13)
C65 0.0199(19) 0.044(2) 0.038(2) 0.0167(19) 0.0041(16) 0.0018(17)
C66 0.024(2) 0.038(2) 0.036(2) 0.0121(18) 0.0041(17) -0.0048(17)
C67 0.0243(19) 0.032(2) 0.037(2) 0.0089(16) 0.0033(17) -0.0022(16)
C68 0.028(2) 0.0264(19) 0.039(2) 0.0094(16) 0.0046(17) 0.0003(16)
O1W 0.0194(13) 0.0268(13) 0.0340(15) 0.0034(11) 0.0124(11) 0.0026(11)
O2W 0.0157(12) 0.0240(13) 0.0324(14) 0.0033(11) 0.0087(11) 0.0018(10)
O3W 0.094(4) 0.105(4) 0.131(5) 0.034(4) 0.019(4) -0.012(3)
O4W 0.061(2) 0.056(2) 0.058(2) -0.0075(18) -0.0026(19) 0.0054(19)
O5W 0.082(3) 0.0346(18) 0.117(4) 0.022(2) 0.075(3) 0.0103(18)
O6W 0.0440(18) 0.0373(16) 0.0407(17) 0.0096(13) 0.0072(14) -0.0034(14)
O7W 0.060(5) 0.023(3) 0.023(3) -0.002(3) 0.007(3) -0.013(3)
O71W 0.066(13) 0.064(12) 0.065(13) 0.013(10) 0.029(11) 0.013(10)
O72W 0.057(5) 0.060(6) 0.057(6) 0.003(5) 0.027(5) 0.014(5)
O8W 0.044(4) 0.124(8) 0.083(6) 0.042(6) 0.028(4) 0.007(5)
O8W' 0.041(4) 0.092(7) 0.103(7) 0.031(6) 0.012(5) 0.008(4)
O9W 0.228(9) 0.168(7) 0.319(12) 0.158(8) 0.218(9) 0.128(7)
O11W 0.176(7) 0.101(5) 0.131(5) 0.018(4) 0.090(5) 0.026(5)
O10W 0.076(6) 0.058(5) 0.099(7) -0.029(5) 0.026(5) 0.016(4)
O12W 0.056(2) 0.0412(18) 0.056(2) 0.0136(16) 0.0317(17) 0.0068(16)
O13W 0.068(4) 0.085(4) 0.356(13) 0.066(6) -0.042(5) -0.004(3)
O15W 0.058(3) 0.171(6) 0.078(3) 0.025(3) 0.023(2) -0.028(3)

loop_
_atom_type_symbol
_atom_type_description
_atom_type_scat_dispersion_real
_atom_type_scat_dispersion_imag
_atom_type_scat_source
C C 0.0033 0.0016 'International Tables Vol C Tables 4.2.6.8 and 6.1.1.4'
H H 0.0000 0.0000 'International Tables Vol C Tables 4.2.6.8 and 6.1.1.4'
N N 0.0061 0.0033 'International Tables Vol C Tables 4.2.6.8 and 6.1.1.4'
O O 0.0106 0.0060 'International Tables Vol C Tables 4.2.6.8 and 6.1.1.4'
Fe Fe 0.3463 0.8444 'International Tables Vol C Tables 4.2.6.8 and 6.1.1.4'
Co Co 0.3494 0.9721 'International Tables Vol C Tables 4.2.6.8 and 6.1.1.4'

loop_
_geom_angle_atom_site_label_1
_geom_angle_atom_site_label_2
_geom_angle_atom_site_label_3
_geom_angle
_geom_angle_site_symmetry_1
_geom_angle_site_symmetry_3
_geom_angle_publ_flag
O10 Fe1 O9 81.15(11) . . ?
O10 Fe1 O6 92.64(12) . . ?
O9 Fe1 O6 102.19(11) . . ?
O10 Fe1 O5 172.79(11) . . ?
O9 Fe1 O5 97.66(11) . . ?
O6 Fe1 O5 80.63(11) . . ?
O10 Fe1 O3 98.84(11) . . ?
O9 Fe1 O3 88.75(10) . . ?
O6 Fe1 O3 165.26(11) . . ?
O5 Fe1 O3 88.22(11) . . ?
O10 Fe1 O4 92.82(11) . . ?
O9 Fe1 O4 166.50(10) . . ?
O6 Fe1 O4 90.09(10) . . ?
O5 Fe1 O4 89.79(11) . . ?
O3 Fe1 O4 80.20(10) . . ?
O18 Fe2 O17 82.59(12) . . ?
O18 Fe2 O21 98.81(12) . . ?
O17 Fe2 O21 89.95(11) . . ?
O18 Fe2 O22 99.75(12) . . ?
O17 Fe2 O22 170.25(12) . . ?
O21 Fe2 O22 80.35(12) . . ?
O18 Fe2 O16 89.88(11) . . ?
O17 Fe2 O16 101.55(11) . . ?
O21 Fe2 O16 166.43(11) . . ?
O22 Fe2 O16 87.95(11) . . ?
O18 Fe2 O15 167.05(11) . . ?
O17 Fe2 O15 91.38(11) . . ?
O21 Fe2 O15 92.61(11) . . ?
O22 Fe2 O15 88.12(11) . . ?
O16 Fe2 O15 80.07(10) . . ?
O1W Co1 O2W 179.32(12) . . ?
O1W Co1 O1 89.04(11) . . ?
O2W Co1 O1 91.18(9) . . ?
O1W Co1 O14 91.88(10) . . ?
O2W Co1 O14 87.90(10) . . ?
O1 Co1 O14 179.07(11) . . ?
O1W Co1 O13 91.66(10) . . ?
O2W Co1 O13 87.67(10) . . ?
O1 Co1 O13 100.13(10) . . ?
O14 Co1 O13 80.02(9) . . ?
O1W Co1 O2 86.77(10) . . ?
O2W Co1 O2 93.90(10) . . ?
O1 Co1 O2 79.83(9) . . ?
O14 Co1 O2 100.04(9) . . ?
O13 Co1 O2 178.43(11) . . ?
C57 O1 Co1 112.6(2) . . ?
C58 O2 Co1 111.7(2) . . ?
C57 O3 Fe1 113.4(2) . . ?
C58 O4 Fe1 113.0(2) . . ?
C59 O5 Fe1 114.8(3) . . ?
C60 O6 Fe1 114.3(3) . . ?
C61 O9 Fe1 115.4(2) . . ?
C62 O10 Fe1 116.0(2) . . ?
C63 O13 Co1 112.6(2) . . ?
C64 O14 Co1 112.4(2) . . ?
C63 O15 Fe2 113.2(2) . . ?
C64 O16 Fe2 114.4(2) . . ?
C65 O17 Fe2 115.4(3) . . ?
C66 O18 Fe2 113.9(3) . . ?
C67 O21 Fe2 115.2(3) . . ?
C68 O22 Fe2 114.6(3) . . ?
C2 N1 C1 116.4(3) . . ?
C10 N2 C9 121.3(3) . . ?
C10 N2 C11 122.1(3) . . ?
C9 N2 C11 116.5(3) . . ?
C11 N3 N4 119.0(3) . . ?
C12 N4 N3 117.7(3) . . ?
C19 N5 C20 121.5(3) . . ?
C19 N5 C12 118.2(3) . . ?
C20 N5 C12 120.3(3) . . ?
C28 N6 C27 116.9(4) . . ?
C30 N7 C29 116.2(4) . . ?
C38 N8 C37 121.8(3) . . ?
C38 N8 C39 117.5(4) . . ?
C37 N8 C39 120.5(4) . . ?
C39 N9 N10 117.1(3) . . ?
C40 N10 N9 118.5(3) . . ?
C48 N11 C47 121.8(3) . . ?
C48 N11 C40 116.7(3) . . ?
C47 N11 C40 121.3(3) . . ?
C56 N12 C55 117.9(3) . . ?
N1 C1 C3 124.4(3) . . ?
N1 C1 H27A 117.8 . . ?
C3 C1 H27A 117.8 . . ?
N1 C2 C4 123.2(3) . . ?
N1 C2 H28A 118.4 . . ?
C4 C2 H28A 118.4 . . ?
C1 C3 C5 118.6(3) . . ?
C1 C3 H25A 120.7 . . ?
C5 C3 H25A 120.7 . . ?
C5 C4 C2 119.1(3) . . ?
C5 C4 H26A 120.4 . . ?
C2 C4 H26A 120.4 . . ?
C4 C5 C3 118.2(3) . . ?
C4 C5 C6 122.2(3) . . ?
C3 C5 C6 119.6(3) . . ?
C7 C6 C8 117.9(3) . . ?
C7 C6 C5 120.1(3) . . ?
C8 C6 C5 122.0(3) . . ?
C9 C7 C6 120.6(3) . . ?
C9 C7 H21A 119.7 . . ?
C6 C7 H21A 119.7 . . ?
C10 C8 C6 119.9(3) . . ?
C10 C8 H22A 120.1 . . ?
C6 C8 H22A 120.1 . . ?
N2 C9 C7 119.9(3) . . ?
N2 C9 H19A 120.1 . . ?
C7 C9 H19A 120.1 . . ?
N2 C10 C8 120.3(3) . . ?
N2 C10 H20A 119.8 . . ?
C8 C10 H20A 119.8 . . ?
N3 C11 C13 127.2(3) . . ?
N3 C11 N2 110.9(3) . . ?
C13 C11 N2 121.8(3) . . ?
N4 C12 C14 126.8(3) . . ?
N4 C12 N5 112.3(3) . . ?
C14 C12 N5 120.8(3) . . ?
C15 C13 C11 126.1(3) . . ?
C15 C13 C14 119.9(3) . . ?
C11 C13 C14 113.7(3) . . ?
C16 C14 C12 124.4(3) . . ?
C16 C14 C13 119.9(3) . . ?
C12 C14 C13 115.5(3) . . ?
C17 C15 C13 119.2(3) . . ?
C17 C15 H16A 120.4 . . ?
C13 C15 H16A 120.4 . . ?
C18 C16 C14 119.3(3) . . ?
C18 C16 H15A 120.4 . . ?
C14 C16 H15A 120.4 . . ?
C15 C17 C18 121.7(3) . . ?
C15 C17 H18A 119.2 . . ?
C18 C17 H18A 119.2 . . ?
C16 C18 C17 119.9(3) . . ?
C16 C18 H17A 120.0 . . ?
C17 C18 H17A 120.0 . . ?
N5 C19 C21 119.6(4) . . ?
N5 C19 H9A 120.2 . . ?
C21 C19 H9A 120.2 . . ?
N5 C20 C22 120.1(4) . . ?
N5 C20 H10A 119.9 . . ?
C22 C20 H10A 119.9 . . ?
C19 C21 C23 121.0(4) . . ?
C19 C21 H7A 119.5 . . ?
C23 C21 H7A 119.5 . . ?
C20 C22 C23 120.7(4) . . ?
C20 C22 H8A 119.7 . . ?
C23 C22 H8A 119.7 . . ?
C22 C23 C21 117.2(3) . . ?
C22 C23 C24 121.3(4) . . ?
C21 C23 C24 121.5(4) . . ?
C25 C24 C26 117.4(4) . . ?
C25 C24 C23 121.8(4) . . ?
C26 C24 C23 120.7(4) . . ?
C24 C25 C27 119.0(5) . . ?
C24 C25 H3A 120.5 . . ?
C27 C25 H3A 120.5 . . ?
C24 C26 C28 119.0(5) . . ?
C24 C26 H4A 120.5 . . ?
C28 C26 H4A 120.5 . . ?
N6 C27 C25 123.6(5) . . ?
N6 C27 H1A 118.2 . . ?
C25 C27 H1A 118.2 . . ?
N6 C28 C26 124.0(5) . . ?
N6 C28 H2A 118.0 . . ?
C26 C28 H2A 118.0 . . ?
N7 C29 C31 124.6(5) . . ?
N7 C29 H29A 117.7 . . ?
C31 C29 H29A 117.7 . . ?
N7 C30 C32 123.7(5) . . ?
N7 C30 H30A 118.1 . . ?
C32 C30 H30A 118.1 . . ?
C29 C31 C33 118.6(5) . . ?
C29 C31 H31A 120.7 . . ?
C33 C31 H31A 120.7 . . ?
C33 C32 C30 119.4(5) . . ?
C33 C32 H32A 120.3 . . ?
C30 C32 H32A 120.3 . . ?
C32 C33 C31 117.4(4) . . ?
C32 C33 C34 121.1(4) . . ?
C31 C33 C34 121.5(4) . . ?
C35 C34 C36 118.0(4) . . ?
C35 C34 C33 122.8(4) . . ?
C36 C34 C33 119.2(4) . . ?
C34 C35 C37 121.8(4) . . ?
C34 C35 H35A 119.1 . . ?
C37 C35 H35A 119.1 . . ?
C38 C36 C34 119.7(4) . . ?
C38 C36 H36A 120.2 . . ?
C34 C36 H36A 120.2 . . ?
N8 C37 C35 119.0(4) . . ?
N8 C37 H37A 120.5 . . ?
C35 C37 H37A 120.5 . . ?
N8 C38 C36 119.7(4) . . ?
N8 C38 H38A 120.2 . . ?
C36 C38 H38A 120.2 . . ?
N9 C39 C41 128.7(3) . . ?
N9 C39 N8 111.5(4) . . ?
C41 C39 N8 119.7(3) . . ?
N10 C40 C42 127.6(3) . . ?
N10 C40 N11 111.4(3) . . ?
C42 C40 N11 120.8(3) . . ?
C43 C41 C39 126.1(3) . . ?
C43 C41 C42 120.1(4) . . ?
C39 C41 C42 113.7(3) . . ?
C44 C42 C40 125.9(3) . . ?
C44 C42 C41 119.6(3) . . ?
C40 C42 C41 114.4(3) . . ?
C45 C43 C41 119.0(3) . . ?
C45 C43 H44A 120.5 . . ?
C41 C43 H44A 120.5 . . ?
C46 C44 C42 118.3(3) . . ?
C46 C44 H43A 120.8 . . ?
C42 C44 H43A 120.8 . . ?
C43 C45 C46 121.2(4) . . ?
C43 C45 H45A 119.4 . . ?
C46 C45 H45A 119.4 . . ?
C44 C46 C45 121.6(4) . . ?
C44 C46 H46A 119.2 . . ?
C45 C46 H46A 119.2 . . ?
N11 C47 C49 119.8(3) . . ?
N11 C47 H47A 120.1 . . ?
C49 C47 H47A 120.1 . . ?
N11 C48 C50 120.0(3) . . ?
N11 C48 H48A 120.0 . . ?
C50 C48 H48A 120.0 . . ?
C47 C49 C51 120.0(3) . . ?
C47 C49 H49A 120.0 . . ?
C51 C49 H49A 120.0 . . ?
C48 C50 C51 119.6(3) . . ?
C48 C50 H50A 120.2 . . ?
C51 C50 H50A 120.2 . . ?
C50 C51 C49 118.8(3) . . ?
C50 C51 C52 119.8(3) . . ?
C49 C51 C52 121.4(3) . . ?
C54 C52 C53 117.4(3) . . ?
C54 C52 C51 120.0(3) . . ?
C53 C52 C51 122.6(3) . . ?
C55 C53 C52 119.1(3) . . ?
C55 C53 H53A 120.4 . . ?
C52 C53 H53A 120.4 . . ?
C56 C54 C52 119.1(3) . . ?
C56 C54 H54A 120.5 . . ?
C52 C54 H54A 120.5 . . ?
N12 C55 C53 123.1(3) . . ?
N12 C55 H55A 118.5 . . ?
C53 C55 H55A 118.5 . . ?
N12 C56 C54 123.4(3) . . ?
N12 C56 H56A 118.3 . . ?
C54 C56 H56A 118.3 . . ?
O1 C57 O3 126.6(3) . . ?
O1 C57 C58 117.2(3) . . ?
O3 C57 C58 116.1(3) . . ?
O2 C58 O4 126.3(3) . . ?
O2 C58 C57 118.4(3) . . ?
O4 C58 C57 115.3(3) . . ?
O7 C59 O5 126.3(4) . . ?
O7 C59 C60 119.4(4) . . ?
O5 C59 C60 114.3(4) . . ?
O8 C60 O6 124.1(5) . . ?
O8 C60 C59 122.1(4) . . ?
O6 C60 C59 113.7(4) . . ?
O11 C61 O9 125.4(4) . . ?
O11 C61 C62 120.9(3) . . ?
O9 C61 C62 113.8(3) . . ?
O12 C62 O10 125.9(4) . . ?
O12 C62 C61 120.5(4) . . ?
O10 C62 C61 113.6(3) . . ?
O13 C63 O15 127.8(3) . . ?
O13 C63 C64 117.2(3) . . ?
O15 C63 C64 115.0(3) . . ?
O14 C64 O16 127.1(3) . . ?
O14 C64 C63 117.7(3) . . ?
O16 C64 C63 115.2(3) . . ?
O19 C65 O17 125.4(4) . . ?
O19 C65 C66 121.3(4) . . ?
O17 C65 C66 113.2(3) . . ?
O20 C66 O18 124.0(4) . . ?
O20 C66 C65 121.7(4) . . ?
O18 C66 C65 114.3(3) . . ?
O23 C67 O21 124.3(4) . . ?
O23 C67 C68 121.1(4) . . ?
O21 C67 C68 114.6(4) . . ?
O24 C68 O22 125.9(4) . . ?
O24 C68 C67 121.0(4) . . ?
O22 C68 C67 113.0(3) . . ?
H2 O1W H1 110.0 . . ?
H4 O2W H3 103.6 . . ?
H8 O4W H7 115.1 . . ?
H12 O6W H11 97.8 . . ?
H23 O12W H24 94.1 . . ?

loop_
_geom_bond_atom_site_label_1
_geom_bond_atom_site_label_2
_geom_bond_distance
_geom_bond_site_symmetry_2
_geom_bond_publ_flag
Fe1 O10 1.988(3) . ?
Fe1 O9 1.990(3) . ?
Fe1 O6 2.010(3) . ?
Fe1 O5 2.018(3) . ?
Fe1 O3 2.042(2) . ?
Fe1 O4 2.054(3) . ?
Fe2 O18 1.978(3) . ?
Fe2 O17 1.987(3) . ?
Fe2 O21 1.994(3) . ?
Fe2 O22 2.027(3) . ?
Fe2 O16 2.039(3) . ?
Fe2 O15 2.064(3) . ?
Co1 O1W 2.052(3) . ?
Co1 O2W 2.071(3) . ?
Co1 O1 2.098(2) . ?
Co1 O14 2.102(2) . ?
Co1 O13 2.110(2) . ?
Co1 O2 2.115(2) . ?
O1 C57 1.248(4) . ?
O2 C58 1.242(4) . ?
O3 C57 1.259(4) . ?
O4 C58 1.270(4) . ?
O5 C59 1.282(5) . ?
O6 C60 1.314(5) . ?
O7 C59 1.231(5) . ?
O8 C60 1.203(5) . ?
O9 C61 1.294(5) . ?
O10 C62 1.283(5) . ?
O11 C61 1.230(5) . ?
O12 C62 1.222(5) . ?
O13 C63 1.234(4) . ?
O14 C64 1.237(4) . ?
O15 C63 1.264(4) . ?
O16 C64 1.259(4) . ?
O17 C65 1.279(5) . ?
O18 C66 1.313(5) . ?
O19 C65 1.234(5) . ?
O20 C66 1.226(5) . ?
O21 C67 1.293(5) . ?
O22 C68 1.288(5) . ?
O23 C67 1.232(5) . ?
O24 C68 1.216(5) . ?
N1 C2 1.336(5) . ?
N1 C1 1.347(5) . ?
N2 C10 1.358(5) . ?
N2 C9 1.361(5) . ?
N2 C11 1.458(4) . ?
N3 C11 1.305(5) . ?
N3 N4 1.360(4) . ?
N4 C12 1.305(5) . ?
N5 C19 1.336(5) . ?
N5 C20 1.341(5) . ?
N5 C12 1.457(4) . ?
N6 C28 1.321(7) . ?
N6 C27 1.325(7) . ?
N7 C30 1.317(7) . ?
N7 C29 1.321(7) . ?
N8 C38 1.331(6) . ?
N8 C37 1.347(6) . ?
N8 C39 1.454(5) . ?
N9 C39 1.307(5) . ?
N9 N10 1.372(4) . ?
N10 C40 1.291(5) . ?
N11 C48 1.351(5) . ?
N11 C47 1.352(5) . ?
N11 C40 1.454(4) . ?
N12 C56 1.326(5) . ?
N12 C55 1.338(5) . ?
C1 C3 1.377(5) . ?
C1 H27A 0.9300 . ?
C2 C4 1.397(5) . ?
C2 H28A 0.9300 . ?
C3 C5 1.387(5) . ?
C3 H25A 0.9300 . ?
C4 C5 1.383(5) . ?
C4 H26A 0.9300 . ?
C5 C6 1.484(4) . ?
C6 C7 1.392(5) . ?
C6 C8 1.417(5) . ?
C7 C9 1.370(5) . ?
C7 H21A 0.9300 . ?
C8 C10 1.366(5) . ?
C8 H22A 0.9300 . ?
C9 H19A 0.9300 . ?
C10 H20A 0.9300 . ?
C11 C13 1.414(5) . ?
C12 C14 1.415(5) . ?
C13 C15 1.396(5) . ?
C13 C14 1.419(5) . ?
C14 C16 1.406(5) . ?
C15 C17 1.365(5) . ?
C15 H16A 0.9300 . ?
C16 C18 1.376(5) . ?
C16 H15A 0.9300 . ?
C17 C18 1.414(5) . ?
C17 H18A 0.9300 . ?
C18 H17A 0.9300 . ?
C19 C21 1.387(6) . ?
C19 H9A 0.9300 . ?
C20 C22 1.382(5) . ?
C20 H10A 0.9300 . ?
C21 C23 1.388(6) . ?
C21 H7A 0.9300 . ?
C22 C23 1.383(6) . ?
C22 H8A 0.9300 . ?
C23 C24 1.487(5) . ?
C24 C25 1.374(7) . ?
C24 C26 1.392(6) . ?
C25 C27 1.408(6) . ?
C25 H3A 0.9300 . ?
C26 C28 1.395(6) . ?
C26 H4A 0.9300 . ?
C27 H1A 0.9300 . ?
C28 H2A 0.9300 . ?
C29 C31 1.382(6) . ?
C29 H29A 0.9300 . ?
C30 C32 1.395(6) . ?
C30 H30A 0.9300 . ?
C31 C33 1.385(6) . ?
C31 H31A 0.9300 . ?
C32 C33 1.365(7) . ?
C32 H32A 0.9300 . ?
C33 C34 1.500(5) . ?
C34 C35 1.351(7) . ?
C34 C36 1.394(6) . ?
C35 C37 1.376(5) . ?
C35 H35A 0.9300 . ?
C36 C38 1.391(5) . ?
C36 H36A 0.9300 . ?
C37 H37A 0.9300 . ?
C38 H38A 0.9300 . ?
C39 C41 1.408(6) . ?
C40 C42 1.422(5) . ?
C41 C43 1.396(5) . ?
C41 C42 1.430(5) . ?
C42 C44 1.405(5) . ?
C43 C45 1.358(6) . ?
C43 H44A 0.9300 . ?
C44 C46 1.369(5) . ?
C44 H43A 0.9300 . ?
C45 C46 1.404(5) . ?
C45 H45A 0.9300 . ?
C46 H46A 0.9300 . ?
C47 C49 1.381(5) . ?
C47 H47A 0.9300 . ?
C48 C50 1.387(5) . ?
C48 H48A 0.9300 . ?
C49 C51 1.396(5) . ?
C49 H49A 0.9300 . ?
C50 C51 1.393(5) . ?
C50 H50A 0.9300 . ?
C51 C52 1.476(5) . ?
C52 C54 1.396(5) . ?
C52 C53 1.398(5) . ?
C53 C55 1.386(5) . ?
C53 H53A 0.9300 . ?
C54 C56 1.390(5) . ?
C54 H54A 0.9300 . ?
C55 H55A 0.9300 . ?
C56 H56A 0.9300 . ?
C57 C58 1.541(5) . ?
C59 C60 1.548(6) . ?
C61 C62 1.552(5) . ?
C63 C64 1.569(5) . ?
C65 C66 1.570(7) . ?
C67 C68 1.534(6) . ?
O1W H2 0.9637 . ?
O1W H1 0.7121 . ?
O2W H4 0.9169 . ?
O2W H3 0.8765 . ?
O4W H8 0.9260 . ?
O4W H7 0.8855 . ?
O6W H12 0.8479 . ?
O6W H11 0.8837 . ?
O7W O72W 1.651(13) . ?
O71W O72W 1.29(2) . ?
O8W O8W' 1.623(16) . ?
O12W H23 0.7384 . ?
O12W H24 0.8680 . ?

loop_
_geom_hbond_atom_site_label_D
_geom_hbond_atom_site_label_H
_geom_hbond_atom_site_label_A
_geom_hbond_distance_DH
_geom_hbond_distance_HA
_geom_hbond_distance_DA
_geom_hbond_angle_DHA
_geom_hbond_site_symmetry_A
O1W H2 N12 0.96 1.83 2.781(4) 170.6 2_856
O1W H1 O12W 0.71 2.04 2.741(4) 167.9 .
O2W H4 N1 0.92 1.89 2.808(4) 177.1 2_557
O2W H3 O5W 0.88 1.89 2.757(4) 168.6 .
O4W H8 O18 0.93 2.03 2.948(5) 168.9 .
O4W H7 O7 0.89 2.09 2.901(6) 151.9 2_757
O6W H12 O9 0.85 2.04 2.879(4) 168.0 2_656
O6W H11 O23 0.88 1.90 2.775(5) 168.1 .
O12W H23 O13W 0.74 2.22 2.790(8) 135.0 1_655
O12W H24 O5 0.87 2.00 2.834(4) 160.8 .
